data_7249885
loop_
_publ_author_name
'Wu, Guiling'
'Dong, Chuanzong'
'Liu, Pinzhe'
'Zheng, Chunyang'

_publ_section_title
;
 A luminescent coordination polymer constructed from fluorene-based
 bifunctional ligand for the selective detection of tetracyclines and
 2,4,6-trinitrophenol
;
_journal_name_full CrystEngComm
_journal_paper_doi 10.1039/D5CE00044K
_journal_year 2025
_chemical_formula_moiety 'C33 H24 N4 O4 Pb, H2 O'
_chemical_formula_sum 'C33 H26 N4 O5 Pb'
_chemical_formula_weight 765.77
_space_group_crystal_system triclinic
_space_group_IT_number 2
_space_group_name_Hall '-P 1'
_space_group_name_H-M_alt 'P -1'
_atom_sites_solution_hydrogens mixed
_atom_sites_solution_primary iterative
_audit_creation_date 2025-01-07
_audit_creation_method
;
Olex2 1.5
(compiled 2024.02.16 svn.r378c4104 for OlexSys, GUI svn.r6928)
;
_audit_update_record
;
2025-01-07 deposited with the CCDC.	2025-02-03 downloaded from the CCDC.
;
_cell_angle_alpha 72.283(2)
_cell_angle_beta 76.741(2)
_cell_angle_gamma 65.449(2)
_cell_formula_units_Z 2
_cell_length_a 11.2015(15)
_cell_length_b 11.4714(16)
_cell_length_c 12.5314(17)
_cell_measurement_reflns_used 3354
_cell_measurement_temperature 297(2)
_cell_measurement_theta_max 20.17
_cell_measurement_theta_min 2.25
_cell_volume 1385.3(3)
_computing_cell_refinement 'Bruker SAINT'
_computing_data_collection 'Bruker APEX2'
_computing_data_reduction 'Bruker SAINT'
_computing_molecular_graphics 'Olex2 1.5 (Dolomanov et al., 2009)'
_computing_publication_material 'Olex2 1.5 (Dolomanov et al., 2009)'
_computing_structure_refinement 'SHELXL 2018/3 (Sheldrick, 2015)'
_computing_structure_solution 'olex2.solve 1.5 (Bourhis et al., 2015)'
_diffrn_ambient_temperature 297.15
_diffrn_measured_fraction_theta_full 0.992
_diffrn_measured_fraction_theta_max 0.992
_diffrn_measurement_device_type 'Bruker APEX-II CCD'
_diffrn_measurement_method '\f and \w scans'
_diffrn_radiation_type MoK\a
_diffrn_radiation_wavelength 0.71073
_diffrn_reflns_av_R_equivalents 0.0458
_diffrn_reflns_av_unetI/netI 0.0600
_diffrn_reflns_Laue_measured_fraction_full 0.992
_diffrn_reflns_Laue_measured_fraction_max 0.992
_diffrn_reflns_limit_h_max 13
_diffrn_reflns_limit_h_min -13
_diffrn_reflns_limit_k_max 13
_diffrn_reflns_limit_k_min -13
_diffrn_reflns_limit_l_max 14
_diffrn_reflns_limit_l_min -14
_diffrn_reflns_number 13551
_diffrn_reflns_point_group_measured_fraction_full 0.992
_diffrn_reflns_point_group_measured_fraction_max 0.992
_diffrn_reflns_theta_full 24.997
_diffrn_reflns_theta_max 24.997
_diffrn_reflns_theta_min 2.009
_diffrn_source_current 30.0
_diffrn_source_power 1.5
_diffrn_source_voltage 50.0
_exptl_absorpt_coefficient_mu 6.141
_exptl_absorpt_correction_T_max 0.7541
_exptl_absorpt_correction_T_min 0.6532
_exptl_absorpt_correction_type multi-scan
_exptl_absorpt_process_details 'SADABS-2008/1 (Bruker,2008) was used for absorption correction'
_exptl_crystal_colour 'clear light colourless'
_exptl_crystal_colour_lustre clear
_exptl_crystal_colour_modifier light
_exptl_crystal_colour_primary colourless
_exptl_crystal_density_diffrn 1.836
_exptl_crystal_description block
_exptl_crystal_F_000 748
_exptl_crystal_size_max 0.2
_exptl_crystal_size_mid 0.2
_exptl_crystal_size_min 0.18
_refine_diff_density_max 1.083
_refine_diff_density_min -1.324
_refine_diff_density_rms 0.112
_refine_ls_extinction_method none
_refine_ls_goodness_of_fit_ref 1.025
_refine_ls_hydrogen_treatment constr
_refine_ls_matrix_type full
_refine_ls_number_parameters 426
_refine_ls_number_reflns 4847
_refine_ls_number_restraints 96
_refine_ls_restrained_S_all 1.043
_refine_ls_R_factor_all 0.0606
_refine_ls_R_factor_gt 0.0387
_refine_ls_shift/su_max 0.001
_refine_ls_shift/su_mean 0.000
_refine_ls_structure_factor_coef Fsqd
_refine_ls_weighting_details 'w=1/[\s^2^(Fo^2^)+(0.0392P)^2^] where P=(Fo^2^+2Fc^2^)/3'
_refine_ls_weighting_scheme calc
_refine_ls_wR_factor_gt 0.0757
_refine_ls_wR_factor_ref 0.0829
_reflns_Friedel_coverage 0.000
_reflns_number_gt 3742
_reflns_number_total 4847
_reflns_threshold_expression 'I > 2\s(I)'
_cod_data_source_file d5ce00044k2.cif
_cod_data_source_block pb2
_cod_database_code 7249885
_shelx_shelxl_version_number 2018/3
_shelx_space_group_comment
;
The symmetry employed for this shelxl refinement is uniquely defined
by the following loop, which should always be used as a source of
symmetry information in preference to the above space-group names.
They are only intended as comments.
;
_shelx_estimated_absorpt_t_max 0.404
_shelx_estimated_absorpt_t_min 0.373
_olex2_refinement_description
;
1. Fixed Uiso
 At 1.2 times of:
  All C(H) groups, All C(H,H) groups
 At 1.5 times of:
  All O(H,H) groups
2. Uiso/Uaniso restraints and constraints
O2 \\sim O2A \\sim O1 \\sim O1A: within 2A with sigma of 0.01 and sigma for
terminal atoms of 0.02 within 2A
O3 \\sim O4 \\sim O4A \\sim O3A: within 2A with sigma of 0.01 and sigma for
terminal atoms of 0.02 within 2A
Uanis(O2) \\sim Ueq, Uanis(O2A) \\sim Ueq, Uanis(O1) \\sim Ueq, Uanis(O1A)
\\sim Ueq: with sigma of 0.01 and sigma for terminal atoms of 0.02
Uanis(O3) \\sim Ueq, Uanis(O4) \\sim Ueq, Uanis(O4A) \\sim Ueq, Uanis(O3A)
\\sim Ueq: with sigma of 0.01 and sigma for terminal atoms of 0.02
3. Others
 Sof(O4A)=Sof(O3A)=1-FVAR(1)
 Sof(O3)=Sof(O4)=FVAR(1)
 Sof(O2A)=Sof(O1A)=1-FVAR(2)
 Sof(O1)=Sof(O2)=FVAR(2)
4.a Riding coordinates:
 O5(H5A,H5B)
4.b Secondary CH2 refined with riding coordinates:
 C28(H28A,H28B), C29(H29A,H29B), C31(H31A,H31B), C32(H32A,H32B)
4.c Aromatic/amide H refined with riding coordinates:
 C3(H3), C5(H5), C6(H6), C10(H10), C12(H12), C13(H13), C14(H14), C17(H17),
 C18(H18), C19(H19), C20(H20), C21(H21), C23(H23), C24(H24), C25(H25), C26(H26)
;
_olex2_submission_special_instructions 'No special instructions were received'

loop_
_space_group_symop_operation_xyz
'x, y, z'
'-x, -y, -z'

loop_
_atom_site_label
_atom_site_type_symbol
_atom_site_fract_x
_atom_site_fract_y
_atom_site_fract_z
_atom_site_U_iso_or_equiv
_atom_site_adp_type
_atom_site_occupancy
_atom_site_site_symmetry_order
_atom_site_calc_flag
_atom_site_refinement_flags_posn
_atom_site_refinement_flags_adp
_atom_site_refinement_flags_occupancy
_atom_site_disorder_assembly
_atom_site_disorder_group
Pb1 Pb 0.95591(3) -0.26813(3) 0.72745(2) 0.04760(11) Uani 1 1 d . . . . .
N1 N 0.1487(6) 0.4020(6) 0.3608(5) 0.0561(15) Uani 1 1 d . . . . .
N2 N 0.2117(5) 0.4743(5) 0.4748(4) 0.0429(13) Uani 1 1 d . . . . .
N3 N 0.7169(5) 0.2662(5) 1.0810(4) 0.0424(13) Uani 1 1 d . . . . .
N4 N 0.8649(5) 0.2261(6) 1.1903(5) 0.0529(15) Uani 1 1 d . . . . .
O1 O 0.7296(8) -0.1116(9) 0.7110(10) 0.075(3) Uani 0.713(12) 1 d . U P A 1
O3 O 0.1252(8) 0.2386(9) 1.0872(6) 0.086(2) Uani 0.738(8) 1 d . U P B 1
O4 O 0.1297(9) 0.4141(9) 1.1064(7) 0.092(3) Uani 0.738(8) 1 d . U P B 1
O5 O 0.1206(8) 0.0150(7) 1.0241(7) 0.153(3) Uani 1 1 d . . . . .
H5A H 0.070295 -0.025897 1.061392 0.229 Uiso 1 1 d R U . . .
H5B H 0.112955 0.066763 1.063752 0.229 Uiso 1 1 d R U . . .
C1 C 0.4522(5) 0.2435(5) 0.8197(5) 0.0303(13) Uani 1 1 d . . . . .
C2 C 0.4021(5) 0.3505(6) 0.7165(5) 0.0330(14) Uani 1 1 d . . . . .
C3 C 0.3228(6) 0.3577(6) 0.6434(5) 0.0362(14) Uani 1 1 d . . . . .
H3 H 0.293424 0.289797 0.653666 0.043 Uiso 1 1 calc R U . . .
C4 C 0.2876(6) 0.4676(6) 0.5546(5) 0.0367(15) Uani 1 1 d . . . . .
C5 C 0.3298(6) 0.5699(6) 0.5422(5) 0.0420(16) Uani 1 1 d . . . . .
H5 H 0.305700 0.643471 0.482411 0.050 Uiso 1 1 calc R U . . .
C6 C 0.4057(6) 0.5642(6) 0.6157(5) 0.0378(15) Uani 1 1 d . . . . .
H6 H 0.431768 0.634123 0.606840 0.045 Uiso 1 1 calc R U . . .
C7 C 0.4435(5) 0.4556(6) 0.7027(5) 0.0332(14) Uani 1 1 d . . . . .
C8 C 0.5233(5) 0.4218(6) 0.7929(5) 0.0320(14) Uani 1 1 d . . . . .
C9 C 0.5288(5) 0.3004(6) 0.8618(5) 0.0306(13) Uani 1 1 d . . . . .
C10 C 0.5951(5) 0.2463(6) 0.9554(5) 0.0369(15) Uani 1 1 d . . . . .
H10 H 0.600169 0.163787 1.000730 0.044 Uiso 1 1 calc R U . . .
C11 C 0.6539(6) 0.3178(6) 0.9804(5) 0.0377(15) Uani 1 1 d . . . . .
C12 C 0.6527(6) 0.4360(6) 0.9100(5) 0.0436(16) Uani 1 1 d . . . . .
H12 H 0.696207 0.480759 0.926592 0.052 Uiso 1 1 calc R U . . .
C13 C 0.5886(6) 0.4892(6) 0.8155(5) 0.0394(15) Uani 1 1 d . . . . .
H13 H 0.588996 0.568968 0.767647 0.047 Uiso 1 1 calc R U . . .
C14 C 0.2178(7) 0.3703(7) 0.4415(6) 0.0528(18) Uani 1 1 d . . . . .
H14 H 0.267669 0.283510 0.473939 0.063 Uiso 1 1 calc R U . . .
C15 C 0.0919(6) 0.5380(7) 0.3353(6) 0.0504(18) Uani 1 1 d . . . . .
C16 C 0.1301(6) 0.5861(7) 0.4053(5) 0.0431(16) Uani 1 1 d . . . . .
C17 C 0.0826(7) 0.7216(7) 0.3992(6) 0.059(2) Uani 1 1 d . . . . .
H17 H 0.103750 0.753888 0.448969 0.071 Uiso 1 1 calc R U . . .
C18 C 0.0046(8) 0.8034(8) 0.3178(8) 0.078(3) Uani 1 1 d . . . . .
H18 H -0.027006 0.893929 0.310834 0.093 Uiso 1 1 calc R U . . .
C19 C -0.0297(8) 0.7560(8) 0.2445(7) 0.076(3) Uani 1 1 d . . . . .
H19 H -0.082054 0.815753 0.188709 0.091 Uiso 1 1 calc R U . . .
C20 C 0.0114(7) 0.6239(8) 0.2520(6) 0.063(2) Uani 1 1 d . . . . .
H20 H -0.013258 0.592800 0.203472 0.075 Uiso 1 1 calc R U . . .
C21 C 0.8288(6) 0.2783(7) 1.0918(6) 0.0478(17) Uani 1 1 d . . . . .
H21 H 0.874844 0.320817 1.032779 0.057 Uiso 1 1 calc R U . . .
C22 C 0.6774(6) 0.1996(6) 1.1853(5) 0.0413(15) Uani 1 1 d . . . . .
C23 C 0.5689(7) 0.1628(7) 1.2277(6) 0.0529(18) Uani 1 1 d . . . . .
H23 H 0.505133 0.181045 1.182472 0.063 Uiso 1 1 calc R U . . .
C24 C 0.5604(8) 0.0987(8) 1.3388(7) 0.069(2) Uani 1 1 d . . . . .
H24 H 0.488148 0.074229 1.370576 0.083 Uiso 1 1 calc R U . . .
C25 C 0.6584(9) 0.0688(8) 1.4059(6) 0.069(2) Uani 1 1 d . . . . .
H25 H 0.651617 0.021326 1.480300 0.082 Uiso 1 1 calc R U . . .
C26 C 0.7637(7) 0.1075(7) 1.3652(6) 0.0543(18) Uani 1 1 d . . . . .
H26 H 0.826740 0.089803 1.410982 0.065 Uiso 1 1 calc R U . . .
C27 C 0.7727(6) 0.1739(7) 1.2534(5) 0.0444(16) Uani 1 1 d . . . . .
C28 C 0.5419(6) 0.1114(6) 0.7916(5) 0.0394(15) Uani 1 1 d . . . . .
H28A H 0.489316 0.077948 0.766374 0.047 Uiso 1 1 calc R U . . .
H28B H 0.576250 0.049236 0.859853 0.047 Uiso 1 1 calc R U . . .
C29 C 0.6586(6) 0.1175(6) 0.7006(5) 0.0449(16) Uani 1 1 d . . . . .
H29A H 0.625321 0.161080 0.628007 0.054 Uiso 1 1 calc R U . . .
H29B H 0.697855 0.170872 0.716032 0.054 Uiso 1 1 calc R U . . .
C30 C 0.7623(7) -0.0127(7) 0.6935(6) 0.0494(17) Uani 1 1 d . . . . .
C31 C 0.3376(6) 0.2268(6) 0.9084(5) 0.0403(15) Uani 1 1 d . . . . .
H31A H 0.291193 0.189072 0.880544 0.048 Uiso 1 1 calc R U . . .
H31B H 0.373171 0.164929 0.976373 0.048 Uiso 1 1 calc R U . . .
C32 C 0.2397(6) 0.3548(6) 0.9380(5) 0.0430(16) Uani 1 1 d . . . . .
H32A H 0.287879 0.408891 0.936252 0.052 Uiso 1 1 calc R U . . .
H32B H 0.180142 0.402067 0.880470 0.052 Uiso 1 1 calc R U . . .
C33 C 0.1608(7) 0.3384(8) 1.0487(6) 0.0527(18) Uani 1 1 d . . . . .
O2 O 0.8800(7) -0.0269(7) 0.6695(9) 0.071(2) Uani 0.713(12) 1 d . U P A 1
O4A O 0.051(3) 0.357(3) 1.061(2) 0.098(4) Uani 0.262(8) 1 d . U P B 2
O3A O 0.217(3) 0.297(3) 1.129(2) 0.099(4) Uani 0.262(8) 1 d . U P B 2
O2A O 0.854(2) -0.054(2) 0.757(2) 0.083(5) Uani 0.287(12) 1 d . U P A 2
O1A O 0.756(2) -0.082(2) 0.644(2) 0.062(4) Uani 0.287(12) 1 d . U P A 2

loop_
_atom_site_aniso_label
_atom_site_aniso_U_11
_atom_site_aniso_U_22
_atom_site_aniso_U_33
_atom_site_aniso_U_23
_atom_site_aniso_U_13
_atom_site_aniso_U_12
Pb1 0.04330(17) 0.05214(19) 0.04820(18) -0.01692(12) 0.00172(11) -0.01876(13)
N1 0.072(4) 0.055(4) 0.056(4) -0.013(3) -0.024(3) -0.028(3)
N2 0.048(3) 0.048(3) 0.038(3) -0.008(3) -0.010(3) -0.021(3)
N3 0.036(3) 0.058(4) 0.042(3) -0.016(3) -0.012(2) -0.020(3)
N4 0.037(3) 0.078(4) 0.043(4) -0.015(3) -0.012(3) -0.017(3)
O1 0.053(4) 0.058(5) 0.113(7) -0.030(5) -0.006(4) -0.016(3)
O3 0.097(5) 0.086(5) 0.080(4) -0.035(4) 0.036(4) -0.053(4)
O4 0.125(5) 0.090(5) 0.079(4) -0.044(4) 0.038(4) -0.066(4)
O5 0.159(7) 0.106(6) 0.199(9) -0.060(6) -0.072(7) -0.012(5)
C1 0.031(3) 0.035(3) 0.030(3) -0.003(3) -0.004(3) -0.021(3)
C2 0.031(3) 0.035(4) 0.031(3) -0.009(3) -0.001(3) -0.011(3)
C3 0.036(3) 0.044(4) 0.031(3) -0.007(3) 0.000(3) -0.020(3)
C4 0.035(3) 0.048(4) 0.028(3) -0.011(3) -0.003(3) -0.016(3)
C5 0.047(4) 0.039(4) 0.036(4) -0.001(3) -0.011(3) -0.015(3)
C6 0.047(4) 0.035(4) 0.035(4) -0.008(3) -0.002(3) -0.021(3)
C7 0.034(3) 0.038(4) 0.027(3) -0.010(3) 0.004(3) -0.016(3)
C8 0.030(3) 0.035(4) 0.032(3) -0.011(3) 0.001(3) -0.012(3)
C9 0.031(3) 0.035(4) 0.030(3) -0.011(3) 0.002(3) -0.016(3)
C10 0.036(3) 0.041(4) 0.037(4) -0.007(3) -0.010(3) -0.016(3)
C11 0.032(3) 0.049(4) 0.039(4) -0.016(3) -0.009(3) -0.016(3)
C12 0.044(4) 0.050(4) 0.051(4) -0.018(3) -0.006(3) -0.027(3)
C13 0.042(4) 0.043(4) 0.040(4) -0.014(3) 0.003(3) -0.024(3)
C14 0.062(5) 0.048(5) 0.055(5) 0.000(4) -0.026(4) -0.026(4)
C15 0.044(4) 0.057(5) 0.054(4) -0.007(4) -0.013(3) -0.023(4)
C16 0.036(4) 0.050(4) 0.040(4) -0.004(3) -0.011(3) -0.015(3)
C17 0.049(4) 0.062(5) 0.066(5) -0.014(4) -0.012(4) -0.019(4)
C18 0.066(5) 0.061(5) 0.105(7) -0.010(5) -0.041(5) -0.013(4)
C19 0.063(5) 0.070(6) 0.089(7) 0.004(5) -0.045(5) -0.018(5)
C20 0.054(5) 0.076(6) 0.066(5) -0.011(4) -0.024(4) -0.026(4)
C21 0.043(4) 0.071(5) 0.038(4) -0.012(3) -0.007(3) -0.029(4)
C22 0.043(4) 0.042(4) 0.044(4) -0.018(3) -0.007(3) -0.014(3)
C23 0.053(4) 0.065(5) 0.055(5) -0.017(4) -0.003(4) -0.036(4)
C24 0.086(6) 0.078(6) 0.065(6) -0.024(5) 0.006(5) -0.056(5)
C25 0.103(7) 0.068(6) 0.047(5) -0.018(4) -0.005(5) -0.043(5)
C26 0.063(5) 0.056(5) 0.050(5) -0.015(4) -0.013(4) -0.023(4)
C27 0.045(4) 0.053(4) 0.041(4) -0.017(3) -0.003(3) -0.020(3)
C28 0.047(4) 0.041(4) 0.038(4) -0.005(3) -0.014(3) -0.022(3)
C29 0.047(4) 0.043(4) 0.044(4) -0.011(3) 0.002(3) -0.019(3)
C30 0.050(5) 0.039(4) 0.057(5) -0.008(4) -0.012(4) -0.014(4)
C31 0.048(4) 0.051(4) 0.034(4) -0.004(3) -0.009(3) -0.031(3)
C32 0.037(4) 0.055(4) 0.038(4) -0.010(3) 0.000(3) -0.022(3)
C33 0.048(5) 0.075(6) 0.046(5) -0.017(4) -0.002(4) -0.034(4)
O2 0.051(4) 0.054(4) 0.107(6) -0.018(4) 0.008(4) -0.028(3)
O4A 0.100(6) 0.106(6) 0.081(6) -0.022(5) 0.017(5) -0.046(5)
O3A 0.102(6) 0.107(6) 0.079(6) -0.026(5) 0.016(5) -0.043(5)
O2A 0.074(7) 0.073(7) 0.103(8) -0.029(7) -0.021(7) -0.018(6)
O1A 0.055(6) 0.054(6) 0.081(7) -0.028(6) -0.011(6) -0.016(5)

loop_
_atom_type_symbol
_atom_type_description
_atom_type_scat_dispersion_real
_atom_type_scat_dispersion_imag
_atom_type_scat_source
C C 0.0033 0.0016 'International Tables Vol C Tables 4.2.6.8 and 6.1.1.4'
H H 0.0000 0.0000 'International Tables Vol C Tables 4.2.6.8 and 6.1.1.4'
N N 0.0061 0.0033 'International Tables Vol C Tables 4.2.6.8 and 6.1.1.4'
O O 0.0106 0.0060 'International Tables Vol C Tables 4.2.6.8 and 6.1.1.4'
Pb Pb -3.3944 10.1111 'International Tables Vol C Tables 4.2.6.8 and 6.1.1.4'

loop_
_geom_angle_atom_site_label_1
_geom_angle_atom_site_label_2
_geom_angle_atom_site_label_3
_geom_angle
_geom_angle_site_symmetry_1
_geom_angle_site_symmetry_3
_geom_angle_publ_flag
N4 Pb1 C33 89.36(19) 2_757 2_657 ?
O1 Pb1 N4 123.0(3) . 2_757 ?
O1 Pb1 O4 88.9(4) . 2_657 ?
O1 Pb1 C33 80.2(3) . 2_657 ?
O1 Pb1 O2 52.7(3) . . ?
O1 Pb1 O4A 101.1(7) . 2_657 ?
O3 Pb1 N4 70.6(2) 2_657 2_757 ?
O3 Pb1 O1 76.5(4) 2_657 . ?
O3 Pb1 O4 51.3(3) 2_657 2_657 ?
O3 Pb1 C33 26.7(2) 2_657 2_657 ?
O3 Pb1 O2 85.7(3) 2_657 . ?
O3 Pb1 O4A 29.3(6) 2_657 2_657 ?
O3 Pb1 O3A 41.4(7) 2_657 2_657 ?
O4 Pb1 N4 104.1(3) 2_657 2_757 ?
O4 Pb1 C33 24.8(2) 2_657 2_657 ?
O4 Pb1 O4A 36.2(6) 2_657 2_657 ?
O2 Pb1 N4 79.2(2) . 2_757 ?
O2 Pb1 O4 129.9(3) . 2_657 ?
O2 Pb1 C33 108.1(3) . 2_657 ?
O2 Pb1 O4A 113.4(7) . 2_657 ?
O4A Pb1 O1A 120.0(9) 2_657 . ?
O3A Pb1 O1A 79.1(9) 2_657 . ?
O2A Pb1 O3A 80.7(10) . 2_657 ?
O2A Pb1 O1A 52.2(8) . . ?
C14 N1 C15 105.5(6) . . ?
C14 N2 C4 125.3(5) . . ?
C14 N2 C16 105.8(5) . . ?
C16 N2 C4 128.4(5) . . ?
C21 N3 C11 125.2(6) . . ?
C21 N3 C22 106.3(5) . . ?
C22 N3 C11 128.5(5) . . ?
C21 N4 Pb1 126.0(5) . 2_757 ?
C21 N4 C27 106.0(5) . . ?
C27 N4 Pb1 126.1(4) . 2_757 ?
C30 O1 Pb1 92.8(5) . . ?
C33 O3 Pb1 97.5(5) . 2_657 ?
C33 O4 Pb1 92.6(6) . 2_657 ?
H5A O5 H5B 104.5 . . ?
C2 C1 C9 101.5(4) . . ?
C2 C1 C28 112.6(5) . . ?
C2 C1 C31 111.2(5) . . ?
C9 C1 C28 111.2(4) . . ?
C9 C1 C31 110.2(4) . . ?
C28 C1 C31 109.9(5) . . ?
C3 C2 C1 129.2(5) . . ?
C3 C2 C7 120.4(5) . . ?
C7 C2 C1 110.4(5) . . ?
C2 C3 H3 120.5 . . ?
C2 C3 C4 119.0(6) . . ?
C4 C3 H3 120.5 . . ?
C3 C4 N2 120.1(5) . . ?
C3 C4 C5 119.7(5) . . ?
C5 C4 N2 120.1(5) . . ?
C4 C5 H5 119.3 . . ?
C6 C5 C4 121.3(6) . . ?
C6 C5 H5 119.3 . . ?
C5 C6 H6 120.1 . . ?
C5 C6 C7 119.7(6) . . ?
C7 C6 H6 120.1 . . ?
C2 C7 C8 108.2(5) . . ?
C6 C7 C2 119.8(5) . . ?
C6 C7 C8 132.0(5) . . ?
C9 C8 C7 108.9(5) . . ?
C9 C8 C13 120.1(5) . . ?
C13 C8 C7 130.9(5) . . ?
C8 C9 C1 111.0(5) . . ?
C10 C9 C1 127.9(5) . . ?
C10 C9 C8 121.1(5) . . ?
C9 C10 H10 120.9 . . ?
C9 C10 C11 118.2(6) . . ?
C11 C10 H10 120.9 . . ?
C10 C11 N3 118.9(6) . . ?
C12 C11 N3 120.4(5) . . ?
C12 C11 C10 120.7(6) . . ?
C11 C12 H12 119.4 . . ?
C13 C12 C11 121.2(6) . . ?
C13 C12 H12 119.4 . . ?
C8 C13 H13 120.7 . . ?
C12 C13 C8 118.5(6) . . ?
C12 C13 H13 120.7 . . ?
N1 C14 N2 114.1(6) . . ?
N1 C14 H14 123.0 . . ?
N2 C14 H14 123.0 . . ?
N1 C15 C16 109.6(6) . . ?
N1 C15 C20 129.7(7) . . ?
C16 C15 C20 120.7(7) . . ?
N2 C16 C17 133.8(6) . . ?
C15 C16 N2 105.0(6) . . ?
C15 C16 C17 121.1(6) . . ?
C16 C17 H17 121.4 . . ?
C18 C17 C16 117.2(7) . . ?
C18 C17 H17 121.4 . . ?
C17 C18 H18 119.1 . . ?
C17 C18 C19 121.8(8) . . ?
C19 C18 H18 119.1 . . ?
C18 C19 H19 119.1 . . ?
C20 C19 C18 121.8(7) . . ?
C20 C19 H19 119.1 . . ?
C15 C20 H20 121.4 . . ?
C19 C20 C15 117.2(7) . . ?
C19 C20 H20 121.4 . . ?
N3 C21 H21 123.1 . . ?
N4 C21 N3 113.7(6) . . ?
N4 C21 H21 123.1 . . ?
N3 C22 C23 133.2(6) . . ?
N3 C22 C27 105.0(5) . . ?
C23 C22 C27 121.7(6) . . ?
C22 C23 H23 121.5 . . ?
C24 C23 C22 116.9(7) . . ?
C24 C23 H23 121.5 . . ?
C23 C24 H24 119.4 . . ?
C23 C24 C25 121.3(7) . . ?
C25 C24 H24 119.4 . . ?
C24 C25 H25 119.0 . . ?
C26 C25 C24 121.9(7) . . ?
C26 C25 H25 119.0 . . ?
C25 C26 H26 121.3 . . ?
C25 C26 C27 117.3(7) . . ?
C27 C26 H26 121.3 . . ?
N4 C27 C22 108.9(6) . . ?
N4 C27 C26 130.3(6) . . ?
C26 C27 C22 120.8(6) . . ?
C1 C28 H28A 108.7 . . ?
C1 C28 H28B 108.7 . . ?
C1 C28 C29 114.4(5) . . ?
H28A C28 H28B 107.6 . . ?
C29 C28 H28A 108.7 . . ?
C29 C28 H28B 108.7 . . ?
C28 C29 H29A 108.7 . . ?
C28 C29 H29B 108.7 . . ?
H29A C29 H29B 107.6 . . ?
C30 C29 C28 114.1(5) . . ?
C30 C29 H29A 108.7 . . ?
C30 C29 H29B 108.7 . . ?
O1 C30 C29 119.4(7) . . ?
O2 C30 O1 119.6(8) . . ?
O2 C30 C29 121.0(7) . . ?
O2A C30 C29 114.9(11) . . ?
O1A C30 C29 123.5(12) . . ?
O1A C30 O2A 121.1(15) . . ?
C1 C31 H31A 108.9 . . ?
C1 C31 H31B 108.9 . . ?
H31A C31 H31B 107.7 . . ?
C32 C31 C1 113.6(5) . . ?
C32 C31 H31A 108.9 . . ?
C32 C31 H31B 108.9 . . ?
C31 C32 H32A 108.6 . . ?
C31 C32 H32B 108.6 . . ?
H32A C32 H32B 107.6 . . ?
C33 C32 C31 114.6(6) . . ?
C33 C32 H32A 108.6 . . ?
C33 C32 H32B 108.6 . . ?
O3 C33 Pb1 55.7(4) . 2_657 ?
O3 C33 C32 120.3(7) . . ?
O4 C33 Pb1 62.6(5) . 2_657 ?
O4 C33 O3 117.8(8) . . ?
O4 C33 C32 121.9(8) . . ?
C32 C33 Pb1 170.7(5) . 2_657 ?
O4A C33 C32 124.1(14) . . ?
O4A C33 O3A 118.4(19) . . ?
O3A C33 C32 117.4(13) . . ?
C30 O2 Pb1 93.0(5) . . ?
C33 O4A Pb1 93.5(16) . 2_657 ?
C33 O3A Pb1 100.3(16) . 2_657 ?
C30 O2A Pb1 96.4(12) . . ?
C30 O1A Pb1 90.4(12) . . ?

loop_
_geom_bond_atom_site_label_1
_geom_bond_atom_site_label_2
_geom_bond_distance
_geom_bond_site_symmetry_2
_geom_bond_publ_flag
Pb1 N4 2.716(5) 2_757 ?
Pb1 O1 2.434(8) . ?
Pb1 O3 2.364(7) 2_657 ?
Pb1 O4 2.521(8) 2_657 ?
Pb1 C33 2.836(7) 2_657 ?
Pb1 O2 2.453(7) . ?
Pb1 O4A 2.53(2) 2_657 ?
Pb1 O3A 2.38(2) 2_657 ?
Pb1 O2A 2.35(2) . ?
Pb1 O1A 2.53(2) . ?
N1 C14 1.287(8) . ?
N1 C15 1.381(8) . ?
N2 C4 1.421(7) . ?
N2 C14 1.350(8) . ?
N2 C16 1.396(8) . ?
N3 C11 1.430(7) . ?
N3 C21 1.357(7) . ?
N3 C22 1.376(8) . ?
N4 C21 1.274(8) . ?
N4 C27 1.379(8) . ?
O1 C30 1.275(11) . ?
O3 C33 1.287(10) . ?
O4 C33 1.189(10) . ?
O5 H5A 0.8493 . ?
O5 H5B 0.8510 . ?
C1 C2 1.513(7) . ?
C1 C9 1.524(7) . ?
C1 C28 1.526(8) . ?
C1 C31 1.529(8) . ?
C2 C3 1.378(8) . ?
C2 C7 1.413(8) . ?
C3 H3 0.9300 . ?
C3 C4 1.385(8) . ?
C4 C5 1.394(8) . ?
C5 H5 0.9300 . ?
C5 C6 1.362(8) . ?
C6 H6 0.9300 . ?
C6 C7 1.366(8) . ?
C7 C8 1.462(8) . ?
C8 C9 1.382(8) . ?
C8 C13 1.383(7) . ?
C9 C10 1.373(7) . ?
C10 H10 0.9300 . ?
C10 C11 1.380(8) . ?
C11 C12 1.371(8) . ?
C12 H12 0.9300 . ?
C12 C13 1.369(8) . ?
C13 H13 0.9300 . ?
C14 H14 0.9300 . ?
C15 C16 1.387(9) . ?
C15 C20 1.393(9) . ?
C16 C17 1.401(9) . ?
C17 H17 0.9300 . ?
C17 C18 1.352(9) . ?
C18 H18 0.9300 . ?
C18 C19 1.388(11) . ?
C19 H19 0.9300 . ?
C19 C20 1.367(10) . ?
C20 H20 0.9300 . ?
C21 H21 0.9300 . ?
C22 C23 1.389(9) . ?
C22 C27 1.400(8) . ?
C23 H23 0.9300 . ?
C23 C24 1.365(9) . ?
C24 H24 0.9300 . ?
C24 C25 1.402(10) . ?
C25 H25 0.9300 . ?
C25 C26 1.367(10) . ?
C26 H26 0.9300 . ?
C26 C27 1.379(9) . ?
C28 H28A 0.9700 . ?
C28 H28B 0.9700 . ?
C28 C29 1.535(8) . ?
C29 H29A 0.9700 . ?
C29 H29B 0.9700 . ?
C29 C30 1.477(9) . ?
C30 O2 1.235(9) . ?
C30 O2A 1.29(2) . ?
C30 O1A 1.19(2) . ?
C31 H31A 0.9700 . ?
C31 H31B 0.9700 . ?
C31 C32 1.518(8) . ?
C32 H32A 0.9700 . ?
C32 H32B 0.9700 . ?
C32 C33 1.470(9) . ?
C33 O4A 1.14(3) . ?
C33 O3A 1.18(3) . ?

loop_
_geom_hbond_atom_site_label_D
_geom_hbond_atom_site_label_H
_geom_hbond_atom_site_label_A
_geom_hbond_distance_DH
_geom_hbond_distance_HA
_geom_hbond_distance_DA
_geom_hbond_angle_DHA
_geom_hbond_site_symmetry_A
_geom_hbond_publ_flag
C12 H12 O4 0.93 2.59 3.461(10) 156.2 2_667 yes
C20 H20 O4 0.93 2.48 3.129(12) 127.1 1_554 yes

loop_
_geom_torsion_atom_site_label_1
_geom_torsion_atom_site_label_2
_geom_torsion_atom_site_label_3
_geom_torsion_atom_site_label_4
_geom_torsion
_geom_torsion_site_symmetry_1
_geom_torsion_site_symmetry_2
_geom_torsion_site_symmetry_3
_geom_torsion_site_symmetry_4
_geom_torsion_publ_flag
Pb1 N4 C21 N3 -165.0(4) 2_757 . . . ?
Pb1 N4 C27 C22 164.5(4) 2_757 . . . ?
Pb1 N4 C27 C26 -14.6(10) 2_757 . . . ?
Pb1 O1 C30 C29 -166.6(6) . . . . ?
Pb1 O1 C30 O2 14.2(10) . . . . ?
Pb1 O3 C33 O4 -8.7(10) 2_657 . . . ?
Pb1 O3 C33 C32 170.0(6) 2_657 . . . ?
Pb1 O4 C33 O3 8.1(9) 2_657 . . . ?
Pb1 O4 C33 C32 -170.6(6) 2_657 . . . ?
N1 C15 C16 N2 -0.3(7) . . . . ?
N1 C15 C16 C17 -177.9(6) . . . . ?
N1 C15 C20 C19 -179.0(7) . . . . ?
N2 C4 C5 C6 -178.2(6) . . . . ?
N2 C16 C17 C18 179.3(7) . . . . ?
N3 C11 C12 C13 -177.5(6) . . . . ?
N3 C22 C23 C24 -178.5(7) . . . . ?
N3 C22 C27 N4 0.8(7) . . . . ?
N3 C22 C27 C26 179.9(6) . . . . ?
O1 C30 O2 Pb1 -14.1(10) . . . . ?
C1 C2 C3 C4 179.0(5) . . . . ?
C1 C2 C7 C6 -178.3(5) . . . . ?
C1 C2 C7 C8 1.2(6) . . . . ?
C1 C9 C10 C11 -177.5(5) . . . . ?
C1 C28 C29 C30 165.6(5) . . . . ?
C1 C31 C32 C33 -157.6(5) . . . . ?
C2 C1 C9 C8 0.0(6) . . . . ?
C2 C1 C9 C10 179.0(6) . . . . ?
C2 C1 C28 C29 53.8(6) . . . . ?
C2 C1 C31 C32 -52.1(6) . . . . ?
C2 C3 C4 N2 176.7(5) . . . . ?
C2 C3 C4 C5 -1.6(9) . . . . ?
C2 C7 C8 C9 -1.2(6) . . . . ?
C2 C7 C8 C13 178.4(6) . . . . ?
C3 C2 C7 C6 -0.7(8) . . . . ?
C3 C2 C7 C8 178.8(5) . . . . ?
C3 C4 C5 C6 0.1(9) . . . . ?
C4 N2 C14 N1 -174.0(6) . . . . ?
C4 N2 C16 C15 173.4(6) . . . . ?
C4 N2 C16 C17 -9.4(11) . . . . ?
C4 C5 C6 C7 1.1(9) . . . . ?
C5 C6 C7 C2 -0.8(9) . . . . ?
C5 C6 C7 C8 179.9(6) . . . . ?
C6 C7 C8 C9 178.2(6) . . . . ?
C6 C7 C8 C13 -2.2(11) . . . . ?
C7 C2 C3 C4 1.9(8) . . . . ?
C7 C8 C9 C1 0.7(6) . . . . ?
C7 C8 C9 C10 -178.3(5) . . . . ?
C7 C8 C13 C12 177.4(6) . . . . ?
C8 C9 C10 C11 1.4(8) . . . . ?
C9 C1 C2 C3 -178.1(6) . . . . ?
C9 C1 C2 C7 -0.8(6) . . . . ?
C9 C1 C28 C29 -59.3(6) . . . . ?
C9 C1 C31 C32 59.6(6) . . . . ?
C9 C8 C13 C12 -3.1(8) . . . . ?
C9 C10 C11 N3 176.5(5) . . . . ?
C9 C10 C11 C12 -3.8(9) . . . . ?
C10 C11 C12 C13 2.8(9) . . . . ?
C11 N3 C21 N4 178.8(6) . . . . ?
C11 N3 C22 C23 -1.0(11) . . . . ?
C11 N3 C22 C27 -179.0(6) . . . . ?
C11 C12 C13 C8 0.7(9) . . . . ?
C13 C8 C9 C1 -178.9(5) . . . . ?
C13 C8 C9 C10 2.0(8) . . . . ?
C14 N1 C15 C16 -0.4(8) . . . . ?
C14 N1 C15 C20 177.5(7) . . . . ?
C14 N2 C4 C3 -32.6(9) . . . . ?
C14 N2 C4 C5 145.7(6) . . . . ?
C14 N2 C16 C15 0.8(7) . . . . ?
C14 N2 C16 C17 178.0(7) . . . . ?
C15 N1 C14 N2 0.9(8) . . . . ?
C15 C16 C17 C18 -3.8(10) . . . . ?
C16 N2 C4 C3 156.2(6) . . . . ?
C16 N2 C4 C5 -25.5(9) . . . . ?
C16 N2 C14 N1 -1.1(8) . . . . ?
C16 C15 C20 C19 -1.4(11) . . . . ?
C16 C17 C18 C19 1.2(12) . . . . ?
C17 C18 C19 C20 1.3(13) . . . . ?
C18 C19 C20 C15 -1.3(12) . . . . ?
C20 C15 C16 N2 -178.4(6) . . . . ?
C20 C15 C16 C17 4.0(10) . . . . ?
C21 N3 C11 C10 143.9(6) . . . . ?
C21 N3 C11 C12 -35.8(9) . . . . ?
C21 N3 C22 C23 177.1(7) . . . . ?
C21 N3 C22 C27 -0.8(7) . . . . ?
C21 N4 C27 C22 -0.4(7) . . . . ?
C21 N4 C27 C26 -179.5(7) . . . . ?
C22 N3 C11 C10 -38.3(9) . . . . ?
C22 N3 C11 C12 142.1(6) . . . . ?
C22 N3 C21 N4 0.6(8) . . . . ?
C22 C23 C24 C25 -1.4(11) . . . . ?
C23 C22 C27 N4 -177.5(6) . . . . ?
C23 C22 C27 C26 1.7(10) . . . . ?
C23 C24 C25 C26 3.0(12) . . . . ?
C24 C25 C26 C27 -2.1(11) . . . . ?
C25 C26 C27 N4 178.8(7) . . . . ?
C25 C26 C27 C22 -0.2(10) . . . . ?
C27 N4 C21 N3 -0.1(8) . . . . ?
C27 C22 C23 C24 -0.9(10) . . . . ?
C28 C1 C2 C3 62.9(8) . . . . ?
C28 C1 C2 C7 -119.8(5) . . . . ?
C28 C1 C9 C8 120.0(5) . . . . ?
C28 C1 C9 C10 -61.0(7) . . . . ?
C28 C1 C31 C32 -177.5(5) . . . . ?
C28 C29 C30 O1 35.4(11) . . . . ?
C28 C29 C30 O2 -145.4(8) . . . . ?
C28 C29 C30 O2A -89.6(16) . . . . ?
C28 C29 C30 O1A 82.2(18) . . . . ?
C29 C30 O2 Pb1 166.7(6) . . . . ?
C29 C30 O2A Pb1 171.0(6) . . . . ?
C29 C30 O1A Pb1 -170.3(7) . . . . ?
C31 C1 C2 C3 -60.9(8) . . . . ?
C31 C1 C2 C7 116.4(5) . . . . ?
C31 C1 C9 C8 -117.8(5) . . . . ?
C31 C1 C9 C10 61.1(8) . . . . ?
C31 C1 C28 C29 178.4(5) . . . . ?
C31 C32 C33 O3 -34.4(10) . . . . ?
C31 C32 C33 O4 144.2(9) . . . . ?
C31 C32 C33 O4A -109(2) . . . . ?
C31 C32 C33 O3A 67.5(18) . . . . ?
C32 C33 O4A Pb1 172.8(8) . . . 2_657 ?
C32 C33 O3A Pb1 -172.8(6) . . . 2_657 ?
O4A C33 O3A Pb1 4(2) . . . 2_657 ?
O3A C33 O4A Pb1 -3(2) . . . 2_657 ?
O2A C30 O1A Pb1 0.9(19) . . . . ?
O1A C30 O2A Pb1 -1(2) . . . . ?
